data_4504401
loop_
_publ_author_name
'Wang, Yong-Tao'
'Tang, Gui-Mei'
'Liu, Zhi-Min'
'Yi, Xiang-Hui'

_publ_section_title
;
 Can One-Dimensional Water Be Controlled by Transformation of Substitution
 Groups Based on Organic Hosts?
;
_journal_issue 11
_journal_name_full 'Crystal Growth &amp; Design'
_journal_page_first 2272
_journal_paper_doi 10.1021/cg070487o
_journal_volume 7
_journal_year 2007
_chemical_formula_sum 'C15 H20 N2 O4'
_chemical_formula_weight 292.33
_chemical_name_systematic
; 
 ? 
;
_space_group_IT_number 19
_symmetry_cell_setting orthorhombic
_symmetry_space_group_name_Hall 'P 2ac 2ab'
_symmetry_space_group_name_H-M 'P 21 21 21'
_atom_sites_solution_hydrogens geom
_atom_sites_solution_primary direct
_atom_sites_solution_secondary difmap
_audit_creation_method SHELXL-97
_cell_angle_alpha 90.00
_cell_angle_beta 90.00
_cell_angle_gamma 90.00
_cell_formula_units_Z 4
_cell_length_a 4.87400(10)
_cell_length_b 10.5636(3)
_cell_length_c 30.8767(10)
_cell_measurement_reflns_used 1550
_cell_measurement_temperature 298(2)
_cell_measurement_theta_max 20.23
_cell_measurement_theta_min 2.76
_cell_volume 1589.75(8)
_computing_cell_refinement 'Bruker SMART'
_computing_data_collection 'Bruker SMART'
_computing_data_reduction 'Bruker SAINT'
_computing_molecular_graphics 'Bruker SHELXTL'
_computing_publication_material 'Bruker SHELXTL'
_computing_structure_refinement 'SHELXL-97 (Sheldrick, 1997)'
_computing_structure_solution 'SHELXS-97 (Sheldrick, 1990)'
_diffrn_ambient_temperature 298(2)
_diffrn_measured_fraction_theta_full 0.998
_diffrn_measured_fraction_theta_max 0.998
_diffrn_measurement_device_type 'CCD area detector'
_diffrn_measurement_method 'phi and omega scans'
_diffrn_radiation_monochromator graphite
_diffrn_radiation_source 'fine-focus sealed tube'
_diffrn_radiation_type MoK\a
_diffrn_radiation_wavelength 0.71073
_diffrn_reflns_av_R_equivalents 0.0247
_diffrn_reflns_av_sigmaI/netI 0.0470
_diffrn_reflns_limit_h_max 5
_diffrn_reflns_limit_h_min -6
_diffrn_reflns_limit_k_max 13
_diffrn_reflns_limit_k_min -9
_diffrn_reflns_limit_l_max 38
_diffrn_reflns_limit_l_min -21
_diffrn_reflns_number 5976
_diffrn_reflns_theta_full 26.00
_diffrn_reflns_theta_max 26.00
_diffrn_reflns_theta_min 2.04
_exptl_absorpt_coefficient_mu 0.089
_exptl_absorpt_correction_T_max 0.9911
_exptl_absorpt_correction_T_min 0.9738
_exptl_absorpt_correction_type none
_exptl_crystal_colour colourless
_exptl_crystal_density_diffrn 1.221
_exptl_crystal_density_meas 0
_exptl_crystal_density_method 'not measured'
_exptl_crystal_description plate
_exptl_crystal_F_000 624
_exptl_crystal_size_max 0.30
_exptl_crystal_size_mid 0.20
_exptl_crystal_size_min 0.10
_refine_diff_density_max 0.095
_refine_diff_density_min -0.105
_refine_diff_density_rms 0.025
_refine_ls_abs_structure_details 'Flack H D (1983), Acta Cryst. A39, 876-881'
_refine_ls_abs_structure_Flack -0.4(15)
_refine_ls_extinction_method none
_refine_ls_goodness_of_fit_ref 0.976
_refine_ls_hydrogen_treatment mixed
_refine_ls_matrix_type full
_refine_ls_number_parameters 206
_refine_ls_number_reflns 2887
_refine_ls_number_restraints 6
_refine_ls_restrained_S_all 0.977
_refine_ls_R_factor_all 0.0884
_refine_ls_R_factor_gt 0.0447
_refine_ls_shift/su_max 0.000
_refine_ls_shift/su_mean 0.000
_refine_ls_structure_factor_coef Fsqd
_refine_ls_weighting_details 'calc w=1/[\s^2^(Fo^2^)+(0.0400P)^2^+0.0000P] where P=(Fo^2^+2Fc^2^)/3'
_refine_ls_weighting_scheme calc
_refine_ls_wR_factor_gt 0.0812
_refine_ls_wR_factor_ref 0.0911
_reflns_number_gt 1785
_reflns_number_total 2887
_reflns_threshold_expression >2sigma(I)
_cod_data_source_file cg070487o-file003.cif
_cod_data_source_block compound_3
_cod_depositor_comments
;
The following automatic conversions were performed:

'_symmetry_cell_setting' value 'Orthorhombic' changed to
'orthorhombic' according to
/home/saulius/struct/CIF-dictionaries/cif_core.dic dictionary named
'cif_core.dic' version 2.4.1 from 2010-06-29.

Automatic conversion script
Id: cif_fix_values 1715 2011-07-08 13:25:40Z adriana 
;
_cod_original_sg_symbol_H-M P2(1)2(1)2(1)
_cod_database_code 4504401

loop_
_symmetry_equiv_pos_as_xyz
'x, y, z'
'-x+1/2, -y, z+1/2'
'-x, y+1/2, -z+1/2'
'x+1/2, -y+1/2, -z'

loop_
_atom_site_label
_atom_site_type_symbol
_atom_site_fract_x
_atom_site_fract_y
_atom_site_fract_z
_atom_site_U_iso_or_equiv
_atom_site_adp_type
_atom_site_occupancy
_atom_site_symmetry_multiplicity
_atom_site_calc_flag
_atom_site_refinement_flags
O1 O 1.6807(4) 0.58535(16) 0.31962(5) 0.0866(6) Uani 1 1 d .
O1W O 0.6255(5) -0.34955(19) 0.03683(7) 0.0884(6) Uani 1 1 d D
O2 O 1.7722(4) 0.38081(14) 0.32781(5) 0.0806(6) Uani 1 1 d .
O2W O 0.6255(5) -0.09457(17) 0.00442(8) 0.0861(6) Uani 1 1 d D
N1 N 0.6868(5) 0.12191(19) 0.05523(7) 0.0745(6) Uani 1 1 d .
N2 N 0.6336(4) 0.30912(18) 0.08605(6) 0.0563(5) Uani 1 1 d .
C1 C 0.8790(6) 0.2044(3) 0.03981(9) 0.0757(8) Uani 1 1 d .
H1A H 1.0117 0.1840 0.0193 0.091 Uiso 1 1 calc R
C2 C 0.8506(6) 0.3193(3) 0.05821(8) 0.0680(7) Uani 1 1 d .
H2A H 0.9568 0.3909 0.0530 0.082 Uiso 1 1 calc R
C3 C 0.5459(6) 0.1889(3) 0.08277(8) 0.0691(7) Uani 1 1 d .
H3A H 0.3993 0.1568 0.0986 0.083 Uiso 1 1 calc R
C4 C 0.5331(5) 0.4064(2) 0.11533(8) 0.0679(7) Uani 1 1 d .
H4A H 0.3600 0.3793 0.1277 0.082 Uiso 1 1 calc R
H4B H 0.5002 0.4836 0.0991 0.082 Uiso 1 1 calc R
C5 C 0.7346(5) 0.4334(2) 0.15142(7) 0.0535(6) Uani 1 1 d .
C6 C 0.8556(5) 0.3364(2) 0.17446(8) 0.0621(7) Uani 1 1 d .
H6A H 0.8112 0.2530 0.1677 0.074 Uiso 1 1 calc R
C7 C 1.0403(5) 0.3599(2) 0.20721(7) 0.0574(6) Uani 1 1 d .
H7A H 1.1191 0.2926 0.2221 0.069 Uiso 1 1 calc R
C8 C 1.1096(5) 0.4828(2) 0.21815(7) 0.0515(6) Uani 1 1 d .
C9 C 0.9851(6) 0.5798(2) 0.19524(9) 0.0713(7) Uani 1 1 d .
H9A H 1.0260 0.6633 0.2023 0.086 Uiso 1 1 calc R
C10 C 0.8019(6) 0.5554(2) 0.16228(8) 0.0701(8) Uani 1 1 d .
H10A H 0.7230 0.6224 0.1472 0.084 Uiso 1 1 calc R
C11 C 1.3077(5) 0.5129(2) 0.25230(7) 0.0593(6) Uani 1 1 d .
H11A H 1.3302 0.5983 0.2586 0.071 Uiso 1 1 calc R
C12 C 1.4566(5) 0.4344(2) 0.27500(7) 0.0585(6) Uani 1 1 d .
H12A H 1.4437 0.3481 0.2693 0.070 Uiso 1 1 calc R
C13 C 1.6444(5) 0.4780(3) 0.30927(7) 0.0589(6) Uani 1 1 d .
C14 C 1.9553(6) 0.4063(3) 0.36406(9) 0.0842(9) Uani 1 1 d .
H14A H 2.1332 0.3682 0.3588 0.101 Uiso 1 1 calc R
H14B H 1.9803 0.4968 0.3674 0.101 Uiso 1 1 calc R
C15 C 1.8346(7) 0.3532(3) 0.40321(10) 0.1225(12) Uani 1 1 d .
H15A H 1.9526 0.3701 0.4274 0.184 Uiso 1 1 calc R
H15B H 1.8133 0.2634 0.3998 0.184 Uiso 1 1 calc R
H15C H 1.6584 0.3911 0.4082 0.184 Uiso 1 1 calc R
H1WA H 0.603(6) -0.2736(15) 0.0258(9) 0.149(15) Uiso 1 1 d D
H2WA H 0.632(7) -0.0247(17) 0.0201(8) 0.132(13) Uiso 1 1 d D
H2WB H 0.778(5) -0.095(3) -0.0116(11) 0.20(2) Uiso 1 1 d D
H1WB H 0.781(5) -0.378(3) 0.0252(11) 0.174(18) Uiso 1 1 d D

loop_
_atom_site_aniso_label
_atom_site_aniso_U_11
_atom_site_aniso_U_22
_atom_site_aniso_U_33
_atom_site_aniso_U_23
_atom_site_aniso_U_13
_atom_site_aniso_U_12
O1 0.1068(15) 0.0596(10) 0.0933(14) -0.0109(10) -0.0287(12) -0.0029(10)
O1W 0.0835(17) 0.0824(14) 0.0992(15) 0.0086(12) 0.0091(13) 0.0121(12)
O2 0.0979(15) 0.0639(10) 0.0798(13) -0.0034(9) -0.0338(12) 0.0047(11)
O2W 0.0792(15) 0.0707(13) 0.1085(16) -0.0191(11) -0.0039(13) 0.0004(11)
N1 0.0764(16) 0.0752(14) 0.0720(15) -0.0072(12) -0.0049(14) 0.0037(13)
N2 0.0510(13) 0.0675(13) 0.0505(12) 0.0025(10) -0.0055(11) -0.0054(11)
C1 0.0594(18) 0.104(2) 0.0633(18) -0.0092(18) 0.0073(16) -0.0018(18)
C2 0.0633(18) 0.0853(19) 0.0554(16) 0.0038(15) 0.0017(16) -0.0215(16)
C3 0.0645(19) 0.0759(18) 0.0668(18) 0.0083(15) 0.0004(16) -0.0165(16)
C4 0.0606(17) 0.0763(17) 0.0669(17) -0.0055(14) -0.0046(15) 0.0091(14)
C5 0.0486(15) 0.0593(14) 0.0525(14) -0.0021(12) -0.0023(12) 0.0033(12)
C6 0.0717(18) 0.0533(13) 0.0613(16) -0.0042(12) -0.0069(16) -0.0056(14)
C7 0.0708(18) 0.0491(14) 0.0523(15) 0.0027(12) -0.0060(14) 0.0008(12)
C8 0.0528(15) 0.0540(13) 0.0476(13) -0.0008(12) 0.0010(13) -0.0020(12)
C9 0.084(2) 0.0494(13) 0.0802(18) -0.0013(14) -0.0130(17) -0.0084(14)
C10 0.079(2) 0.0575(15) 0.0742(18) 0.0087(13) -0.0116(16) 0.0039(14)
C11 0.0647(17) 0.0527(13) 0.0604(15) -0.0051(13) 0.0009(15) -0.0059(14)
C12 0.0672(17) 0.0535(13) 0.0548(15) -0.0059(12) -0.0041(14) -0.0025(14)
C13 0.0578(16) 0.0638(15) 0.0553(15) -0.0028(13) 0.0031(14) -0.0009(15)
C14 0.086(2) 0.0870(19) 0.080(2) -0.0031(16) -0.0262(19) 0.0023(17)
C15 0.119(3) 0.177(3) 0.071(2) 0.009(2) -0.002(2) -0.020(3)

loop_
_atom_type_symbol
_atom_type_description
_atom_type_scat_dispersion_real
_atom_type_scat_dispersion_imag
_atom_type_scat_source
C C 0.0033 0.0016 'International Tables Vol C Tables 4.2.6.8 and 6.1.1.4'
H H 0.0000 0.0000 'International Tables Vol C Tables 4.2.6.8 and 6.1.1.4'
N N 0.0061 0.0033 'International Tables Vol C Tables 4.2.6.8 and 6.1.1.4'
O O 0.0106 0.0060 'International Tables Vol C Tables 4.2.6.8 and 6.1.1.4'

loop_
_geom_angle_atom_site_label_1
_geom_angle_atom_site_label_2
_geom_angle_atom_site_label_3
_geom_angle
H1WA O1W H1WB 105.0(15)
C13 O2 C14 118.36(19)
H2WA O2W H2WB 105.9(15)
C3 N1 C1 104.0(2)
C3 N2 C2 105.9(2)
C3 N2 C4 127.4(2)
C2 N2 C4 126.6(2)
C2 C1 N1 111.0(2)
C2 C1 H1A 124.5
N1 C1 H1A 124.5
C1 C2 N2 105.9(2)
C1 C2 H2A 127.1
N2 C2 H2A 127.1
N1 C3 N2 113.3(2)
N1 C3 H3A 123.4
N2 C3 H3A 123.4
N2 C4 C5 111.86(19)
N2 C4 H4A 109.2
C5 C4 H4A 109.2
N2 C4 H4B 109.2
C5 C4 H4B 109.2
H4A C4 H4B 107.9
C10 C5 C6 118.0(2)
C10 C5 C4 120.8(2)
C6 C5 C4 121.2(2)
C7 C6 C5 121.6(2)
C7 C6 H6A 119.2
C5 C6 H6A 119.2
C6 C7 C8 120.6(2)
C6 C7 H7A 119.7
C8 C7 H7A 119.7
C7 C8 C9 117.5(2)
C7 C8 C11 122.7(2)
C9 C8 C11 119.8(2)
C10 C9 C8 121.5(2)
C10 C9 H9A 119.2
C8 C9 H9A 119.2
C5 C10 C9 120.7(2)
C5 C10 H10A 119.6
C9 C10 H10A 119.6
C12 C11 C8 128.0(2)
C12 C11 H11A 116.0
C8 C11 H11A 116.0
C11 C12 C13 122.2(2)
C11 C12 H12A 118.9
C13 C12 H12A 118.9
O1 C13 O2 123.3(2)
O1 C13 C12 125.6(2)
O2 C13 C12 111.0(2)
C15 C14 O2 108.6(2)
C15 C14 H14A 110.0
O2 C14 H14A 110.0
C15 C14 H14B 110.0
O2 C14 H14B 110.0
H14A C14 H14B 108.3
C14 C15 H15A 109.5
C14 C15 H15B 109.5
H15A C15 H15B 109.5
C14 C15 H15C 109.5
H15A C15 H15C 109.5
H15B C15 H15C 109.5

loop_
_geom_bond_atom_site_label_1
_geom_bond_atom_site_label_2
_geom_bond_distance
O1 C13 1.192(2)
O1W H1WA 0.878(10)
O1W H1WB 0.892(10)
O2 C13 1.330(3)
O2 C14 1.457(3)
O2W H2WA 0.884(10)
O2W H2WB 0.894(10)
N1 C3 1.302(3)
N1 C1 1.365(3)
N2 C3 1.344(3)
N2 C2 1.367(3)
N2 C4 1.454(3)
C1 C2 1.347(3)
C1 H1A 0.9300
C2 H2A 0.9300
C3 H3A 0.9300
C4 C5 1.512(3)
C4 H4A 0.9700
C4 H4B 0.9700
C5 C10 1.372(3)
C5 C6 1.380(3)
C6 C7 1.377(3)
C6 H6A 0.9300
C7 C8 1.384(3)
C7 H7A 0.9300
C8 C9 1.385(3)
C8 C11 1.465(3)
C9 C10 1.378(3)
C9 H9A 0.9300
C10 H10A 0.9300
C11 C12 1.306(3)
C11 H11A 0.9300
C12 C13 1.473(3)
C12 H12A 0.9300
C14 C15 1.457(4)
C14 H14A 0.9700
C14 H14B 0.9700
C15 H15A 0.9600
C15 H15B 0.9600
C15 H15C 0.9600

loop_
_cod_related_entry_id
_cod_related_entry_database
_cod_related_entry_code
1 ChemSpider 30661458
